data_4083953
loop_
_publ_author_name
'Moret, Marc-Etienne'
'Chaplin, Adrian B.'
'Lawrence, Adrien K.'
'Scopelliti, Rosario'
'Dyson, Paul J.'

_publ_section_title
;
 Synthesis and Characterization of Organometallic Ionic Liquids and a
 Heterometallic Carbene Complex Containing the Chromium Tricarbonyl
 Fragment
;
_journal_issue 16
_journal_name_full Organometallics
_journal_page_first 4039
_journal_paper_doi 10.1021/om050283+
_journal_volume 24
_journal_year 2005
_chemical_formula_moiety 'C21 H24 Cr N O6 S, Br'
_chemical_formula_sum 'C21 H24 Br Cr N O6 S'
_chemical_formula_weight 550.38
_chemical_name_systematic
; 
 ? 
;
_space_group_IT_number 14
_symmetry_cell_setting monoclinic
_symmetry_space_group_name_Hall '-P 2ybc'
_symmetry_space_group_name_H-M 'P 1 21/c 1'
_atom_sites_solution_hydrogens geom
_atom_sites_solution_primary direct
_atom_sites_solution_secondary difmap
_audit_creation_method SHELXL-97
_cell_angle_alpha 90.00
_cell_angle_beta 101.63(2)
_cell_angle_gamma 90.00
_cell_formula_units_Z 4
_cell_length_a 17.232(5)
_cell_length_b 11.169(4)
_cell_length_c 12.166(2)
_cell_measurement_reflns_used 1886
_cell_measurement_temperature 140(2)
_cell_measurement_theta_max 18.9448
_cell_measurement_theta_min 1.25625
_cell_volume 2293.4(11)
_computing_cell_refinement 'Oxford Diffraction CrysAlis RED'
_computing_data_collection 'marresearch, mar345'
_computing_data_reduction 'Oxford Diffraction CrysAlis RED'
_computing_molecular_graphics 'Cystal Impact DIAMOND'
_computing_publication_material 'Bruker SHELXTL'
_computing_structure_refinement 'SHELXL-97 (Sheldrick, 1997)'
_computing_structure_solution 'SHELXS-97 (Sheldrick, 1990)'
_diffrn_ambient_temperature 140(2)
_diffrn_measured_fraction_theta_full 0.997
_diffrn_measured_fraction_theta_max 0.997
_diffrn_measurement_device_type 'MAR345 IPDS'
_diffrn_measurement_method '60 images with deltaphi = 3 deg. and exp. time = 180 sec.'
_diffrn_radiation_monochromator graphite
_diffrn_radiation_source 'fine-focus sealed tube'
_diffrn_radiation_type MoK\a
_diffrn_radiation_wavelength 0.71073
_diffrn_reflns_av_R_equivalents 0.1014
_diffrn_reflns_av_sigmaI/netI 0.1177
_diffrn_reflns_limit_h_max 20
_diffrn_reflns_limit_h_min -20
_diffrn_reflns_limit_k_max 13
_diffrn_reflns_limit_k_min -13
_diffrn_reflns_limit_l_max 13
_diffrn_reflns_limit_l_min -14
_diffrn_reflns_number 14142
_diffrn_reflns_theta_full 25.03
_diffrn_reflns_theta_max 25.03
_diffrn_reflns_theta_min 2.92
_exptl_absorpt_coefficient_mu 2.369
_exptl_absorpt_correction_T_max 0.3098
_exptl_absorpt_correction_T_min 0.2718
_exptl_absorpt_correction_type none
_exptl_absorpt_process_details
; 
(See: Walker, N. & Stuart, D. (1983) Acta Cryst. A39, 158-166) 
;
_exptl_crystal_colour yellow
_exptl_crystal_density_diffrn 1.594
_exptl_crystal_density_method 'not measured'
_exptl_crystal_description prismatic
_exptl_crystal_F_000 1120
_exptl_crystal_size_max 0.17
_exptl_crystal_size_mid 0.12
_exptl_crystal_size_min 0.11
_refine_diff_density_max 0.656
_refine_diff_density_min -0.808
_refine_diff_density_rms 0.117
_refine_ls_extinction_method none
_refine_ls_goodness_of_fit_ref 0.908
_refine_ls_hydrogen_treatment constr
_refine_ls_matrix_type full
_refine_ls_number_parameters 283
_refine_ls_number_reflns 4050
_refine_ls_number_restraints 0
_refine_ls_restrained_S_all 0.908
_refine_ls_R_factor_all 0.1232
_refine_ls_R_factor_gt 0.0633
_refine_ls_shift/su_max 0.000
_refine_ls_shift/su_mean 0.000
_refine_ls_structure_factor_coef Fsqd
_refine_ls_weighting_details 'calc w=1/[\s^2^(Fo^2^)+(0.0921P)^2^+0.0000P] where P=(Fo^2^+2Fc^2^)/3'
_refine_ls_weighting_scheme calc
_refine_ls_wR_factor_gt 0.1530
_refine_ls_wR_factor_ref 0.1854
_reflns_number_gt 2021
_reflns_number_total 4050
_reflns_threshold_expression >2sigma(I)
_cod_data_source_file om050283%2Bsi20050527_114243.cif
_cod_data_source_block pd191
_cod_depositor_comments
;
The following automatic conversions were performed:

'_symmetry_cell_setting' value 'Monoclinic' changed to 'monoclinic'
according to
/usr/data/users/saulius/automatic-downloads/retrospective/ACS/lib/dictionaries/cif_core.dic
dictionary named 'cif_core.dic' version 2.4.2 from 2011-04-26.

Automatic conversion script
Id: cif_fix_values 2281 2013-09-26 08:29:07Z andrius 
;
_cod_original_cell_volume 2293.2(11)
_cod_original_sg_symbol_H-M P2(1)/c
_cod_database_code 4083953

loop_
_symmetry_equiv_pos_as_xyz
'x, y, z'
'-x, y+1/2, -z+1/2'
'-x, -y, -z'
'x, -y-1/2, z-1/2'

loop_
_atom_site_label
_atom_site_type_symbol
_atom_site_fract_x
_atom_site_fract_y
_atom_site_fract_z
_atom_site_U_iso_or_equiv
_atom_site_adp_type
_atom_site_occupancy
_atom_site_symmetry_multiplicity
_atom_site_calc_flag
_atom_site_refinement_flags
Cr1 Cr 0.15403(7) 0.35775(12) 0.63146(10) 0.0380(4) Uani 1 1 d .
S1 S 0.62381(12) 0.40243(19) 0.55663(15) 0.0401(5) Uani 1 1 d .
O1 O 0.1084(4) 0.3853(6) 0.8550(5) 0.0675(19) Uani 1 1 d .
O2 O -0.0178(4) 0.3593(6) 0.5269(5) 0.0644(18) Uani 1 1 d .
O3 O 0.1340(4) 0.0938(7) 0.6537(7) 0.082(2) Uani 1 1 d .
O4 O 0.5575(3) 0.3231(5) 0.5955(4) 0.0414(13) Uani 1 1 d .
O5 O 0.6076(3) 0.3849(6) 0.4382(4) 0.0504(15) Uani 1 1 d .
O6 O 0.6211(3) 0.5212(5) 0.5996(5) 0.0461(14) Uani 1 1 d .
N1 N 0.4220(3) 0.3656(5) 0.7942(5) 0.0318(14) Uani 1 1 d .
C1 C 0.1259(5) 0.3750(8) 0.7670(7) 0.050(2) Uani 1 1 d .
C2 C 0.0497(6) 0.3593(8) 0.5670(6) 0.050(2) Uani 1 1 d .
C3 C 0.1427(5) 0.1964(10) 0.6445(8) 0.059(2) Uani 1 1 d .
C4 C 0.2828(5) 0.3839(7) 0.6796(6) 0.0366(18) Uani 1 1 d .
C5 C 0.2435(5) 0.4930(7) 0.6858(6) 0.0383(19) Uani 1 1 d .
H5 H 0.2534 0.5355 0.7549 0.046 Uiso 1 1 calc R
C6 C 0.1910(5) 0.5411(7) 0.5961(7) 0.043(2) Uani 1 1 d .
H6 H 0.1668 0.6166 0.6024 0.052 Uiso 1 1 calc R
C7 C 0.1739(5) 0.4757(7) 0.4941(6) 0.0408(19) Uani 1 1 d .
H7 H 0.1365 0.5060 0.4322 0.049 Uiso 1 1 calc R
C8 C 0.2120(5) 0.3667(8) 0.4844(6) 0.045(2) Uani 1 1 d .
H8 H 0.2021 0.3241 0.4154 0.054 Uiso 1 1 calc R
C9 C 0.2649(5) 0.3213(7) 0.5778(6) 0.0403(19) Uani 1 1 d .
H9 H 0.2893 0.2459 0.5719 0.048 Uiso 1 1 calc R
C10 C 0.3348(4) 0.3289(7) 0.7786(6) 0.0379(18) Uani 1 1 d .
H10A H 0.3311 0.2407 0.7712 0.045 Uiso 1 1 calc R
H10B H 0.3151 0.3515 0.8467 0.045 Uiso 1 1 calc R
C11 C 0.4531(5) 0.3303(7) 0.6928(5) 0.0361(18) Uani 1 1 d .
H11A H 0.4281 0.3815 0.6290 0.043 Uiso 1 1 calc R
H11B H 0.4375 0.2464 0.6732 0.043 Uiso 1 1 calc R
C12 C 0.5428(4) 0.3408(8) 0.7081(6) 0.0384(19) Uani 1 1 d .
H12A H 0.5612 0.4208 0.7375 0.046 Uiso 1 1 calc R
H12B H 0.5697 0.2787 0.7602 0.046 Uiso 1 1 calc R
C13 C 0.4665(5) 0.3022(7) 0.8960(6) 0.0421(19) Uani 1 1 d .
H13A H 0.4677 0.2161 0.8808 0.063 Uiso 1 1 calc R
H13B H 0.4402 0.3160 0.9592 0.063 Uiso 1 1 calc R
H13C H 0.5209 0.3329 0.9149 0.063 Uiso 1 1 calc R
C14 C 0.4298(5) 0.4984(7) 0.8144(6) 0.0370(18) Uani 1 1 d .
H14A H 0.4859 0.5206 0.8304 0.055 Uiso 1 1 calc R
H14B H 0.4060 0.5199 0.8784 0.055 Uiso 1 1 calc R
H14C H 0.4024 0.5412 0.7474 0.055 Uiso 1 1 calc R
C15 C 0.7129(5) 0.3323(7) 0.6154(6) 0.0375(18) Uani 1 1 d .
C16 C 0.7399(5) 0.2393(7) 0.5555(7) 0.0411(19) Uani 1 1 d .
H16 H 0.7082 0.2110 0.4874 0.049 Uiso 1 1 calc R
C17 C 0.8128(5) 0.1899(8) 0.5970(6) 0.046(2) Uani 1 1 d .
H17 H 0.8309 0.1249 0.5584 0.055 Uiso 1 1 calc R
C18 C 0.8607(5) 0.2333(8) 0.6948(7) 0.045(2) Uani 1 1 d .
C19 C 0.8325(5) 0.3243(7) 0.7531(6) 0.045(2) Uani 1 1 d .
H19 H 0.8646 0.3524 0.8210 0.054 Uiso 1 1 calc R
C20 C 0.7582(5) 0.3758(7) 0.7147(6) 0.0402(19) Uani 1 1 d .
H20 H 0.7394 0.4385 0.7551 0.048 Uiso 1 1 calc R
C21 C 0.9419(5) 0.1815(8) 0.7364(7) 0.055(2) Uani 1 1 d .
H21A H 0.9764 0.2425 0.7789 0.083 Uiso 1 1 calc R
H21B H 0.9642 0.1556 0.6723 0.083 Uiso 1 1 calc R
H21C H 0.9381 0.1127 0.7850 0.083 Uiso 1 1 calc R
Br1 Br 0.35138(6) 0.46936(8) 0.07599(7) 0.0492(3) Uani 1 1 d .

loop_
_atom_site_aniso_label
_atom_site_aniso_U_11
_atom_site_aniso_U_22
_atom_site_aniso_U_33
_atom_site_aniso_U_23
_atom_site_aniso_U_13
_atom_site_aniso_U_12
Cr1 0.0324(7) 0.0385(8) 0.0435(7) 0.0048(6) 0.0084(5) 0.0010(6)
S1 0.0390(12) 0.0436(12) 0.0392(10) 0.0060(9) 0.0112(9) -0.0026(9)
O1 0.078(5) 0.068(5) 0.062(4) 0.000(3) 0.025(4) -0.013(4)
O2 0.046(4) 0.072(5) 0.072(4) 0.028(3) 0.005(3) 0.007(4)
O3 0.057(5) 0.051(5) 0.141(7) 0.026(4) 0.024(4) 0.006(4)
O4 0.036(3) 0.052(3) 0.039(3) -0.003(2) 0.014(2) -0.007(3)
O5 0.041(3) 0.074(4) 0.036(3) 0.011(3) 0.005(2) -0.004(3)
O6 0.040(3) 0.035(3) 0.063(3) 0.000(3) 0.009(3) 0.005(3)
N1 0.023(3) 0.038(4) 0.033(3) 0.001(3) 0.004(2) -0.001(3)
C1 0.045(5) 0.054(6) 0.049(5) 0.003(4) 0.007(4) -0.003(4)
C2 0.051(6) 0.058(6) 0.041(4) 0.020(4) 0.014(4) 0.022(5)
C3 0.036(5) 0.057(7) 0.084(7) 0.011(5) 0.013(5) 0.000(5)
C4 0.033(5) 0.042(5) 0.036(4) 0.005(3) 0.011(3) 0.000(4)
C5 0.039(5) 0.045(5) 0.033(4) 0.001(3) 0.011(3) -0.003(4)
C6 0.037(5) 0.036(5) 0.060(5) 0.011(4) 0.015(4) -0.001(4)
C7 0.036(5) 0.050(5) 0.037(4) 0.012(4) 0.007(3) -0.005(4)
C8 0.044(5) 0.055(5) 0.039(4) -0.006(4) 0.013(4) -0.005(4)
C9 0.038(5) 0.037(5) 0.046(4) 0.001(4) 0.008(4) 0.002(4)
C10 0.030(4) 0.039(5) 0.044(4) 0.003(3) 0.006(3) -0.001(4)
C11 0.041(5) 0.042(5) 0.027(4) -0.003(3) 0.008(3) -0.002(4)
C12 0.028(4) 0.054(5) 0.034(4) -0.003(4) 0.010(3) -0.001(4)
C13 0.040(5) 0.047(5) 0.038(4) 0.004(4) 0.005(3) 0.003(4)
C14 0.033(5) 0.048(5) 0.030(4) 0.003(3) 0.006(3) 0.005(4)
C15 0.034(5) 0.038(5) 0.040(4) 0.013(3) 0.006(3) -0.004(4)
C16 0.036(5) 0.037(5) 0.051(4) 0.003(4) 0.010(4) -0.005(4)
C17 0.049(6) 0.041(5) 0.049(5) 0.002(4) 0.015(4) 0.000(4)
C18 0.044(5) 0.039(5) 0.053(5) 0.013(4) 0.013(4) 0.003(4)
C19 0.049(6) 0.042(5) 0.043(4) -0.001(4) 0.007(4) -0.010(4)
C20 0.039(5) 0.046(5) 0.035(4) 0.000(3) 0.006(3) -0.006(4)
C21 0.050(6) 0.051(6) 0.067(6) 0.012(4) 0.014(5) 0.002(5)
Br1 0.0509(6) 0.0484(5) 0.0488(5) -0.0024(4) 0.0112(4) -0.0039(4)

loop_
_atom_type_symbol
_atom_type_description
_atom_type_scat_dispersion_real
_atom_type_scat_dispersion_imag
_atom_type_scat_source
C C 0.0033 0.0016 'International Tables Vol C Tables 4.2.6.8 and 6.1.1.4'
H H 0.0000 0.0000 'International Tables Vol C Tables 4.2.6.8 and 6.1.1.4'
N N 0.0061 0.0033 'International Tables Vol C Tables 4.2.6.8 and 6.1.1.4'
O O 0.0106 0.0060 'International Tables Vol C Tables 4.2.6.8 and 6.1.1.4'
S S 0.1246 0.1234 'International Tables Vol C Tables 4.2.6.8 and 6.1.1.4'
Cr Cr 0.3209 0.6236 'International Tables Vol C Tables 4.2.6.8 and 6.1.1.4'
Br Br -0.2901 2.4595 'International Tables Vol C Tables 4.2.6.8 and 6.1.1.4'

loop_
_geom_angle_atom_site_label_1
_geom_angle_atom_site_label_2
_geom_angle_atom_site_label_3
_geom_angle
C2 Cr1 C1 88.2(4)
C2 Cr1 C3 86.1(4)
C1 Cr1 C3 88.5(4)
C2 Cr1 C5 135.2(4)
C1 Cr1 C5 87.3(3)
C3 Cr1 C5 138.2(4)
C2 Cr1 C9 136.6(3)
C1 Cr1 C9 134.5(3)
C3 Cr1 C9 87.5(4)
C5 Cr1 C9 67.0(3)
C2 Cr1 C4 167.2(3)
C1 Cr1 C4 100.6(3)
C3 Cr1 C4 103.2(4)
C5 Cr1 C4 37.6(3)
C9 Cr1 C4 37.4(3)
C2 Cr1 C7 87.6(3)
C1 Cr1 C7 137.1(4)
C3 Cr1 C7 133.7(4)
C5 Cr1 C7 66.8(3)
C9 Cr1 C7 66.8(3)
C4 Cr1 C7 79.6(3)
C2 Cr1 C6 101.9(4)
C1 Cr1 C6 102.6(4)
C3 Cr1 C6 166.4(4)
C5 Cr1 C6 36.7(3)
C9 Cr1 C6 79.1(3)
C4 Cr1 C6 67.3(3)
C7 Cr1 C6 37.5(3)
C2 Cr1 C8 102.7(3)
C1 Cr1 C8 166.0(4)
C3 Cr1 C8 100.8(4)
C5 Cr1 C8 78.9(3)
C9 Cr1 C8 37.1(3)
C4 Cr1 C8 67.3(3)
C7 Cr1 C8 36.8(3)
C6 Cr1 C8 66.9(3)
O5 S1 O6 118.9(4)
O5 S1 O4 102.6(3)
O6 S1 O4 109.2(3)
O5 S1 C15 109.3(4)
O6 S1 C15 110.9(4)
O4 S1 C15 104.7(3)
C12 O4 S1 118.4(5)
C11 N1 C13 110.5(6)
C11 N1 C14 111.1(6)
C13 N1 C14 108.5(5)
C11 N1 C10 109.4(5)
C13 N1 C10 107.6(6)
C14 N1 C10 109.6(6)
O1 C1 Cr1 179.2(9)
O2 C2 Cr1 178.9(8)
O3 C3 Cr1 178.5(9)
C9 C4 C5 117.3(7)
C9 C4 C10 120.1(7)
C5 C4 C10 122.4(7)
C9 C4 Cr1 70.6(5)
C5 C4 Cr1 69.9(5)
C10 C4 Cr1 125.0(5)
C6 C5 C4 122.8(7)
C6 C5 Cr1 73.6(5)
C4 C5 Cr1 72.5(5)
C6 C5 H5 118.6
C4 C5 H5 118.6
Cr1 C5 H5 127.5
C5 C6 C7 118.6(8)
C5 C6 Cr1 69.7(5)
C7 C6 Cr1 71.1(5)
C5 C6 H6 120.7
C7 C6 H6 120.7
Cr1 C6 H6 131.1
C8 C7 C6 120.2(7)
C8 C7 Cr1 72.0(5)
C6 C7 Cr1 71.5(4)
C8 C7 H7 119.9
C6 C7 H7 119.9
Cr1 C7 H7 128.9
C7 C8 C9 119.1(7)
C7 C8 Cr1 71.1(4)
C9 C8 Cr1 69.8(4)
C7 C8 H8 120.4
C9 C8 H8 120.4
Cr1 C8 H8 131.3
C8 C9 C4 121.8(8)
C8 C9 Cr1 73.1(5)
C4 C9 Cr1 72.1(5)
C8 C9 H9 119.1
C4 C9 H9 119.1
Cr1 C9 H9 128.1
C4 C10 N1 114.0(6)
C4 C10 H10A 108.7
N1 C10 H10A 108.7
C4 C10 H10B 108.7
N1 C10 H10B 108.7
H10A C10 H10B 107.6
N1 C11 C12 113.7(6)
N1 C11 H11A 108.8
C12 C11 H11A 108.8
N1 C11 H11B 108.8
C12 C11 H11B 108.8
H11A C11 H11B 107.7
O4 C12 C11 103.9(5)
O4 C12 H12A 111.0
C11 C12 H12A 111.0
O4 C12 H12B 111.0
C11 C12 H12B 111.0
H12A C12 H12B 109.0
N1 C13 H13A 109.5
N1 C13 H13B 109.5
H13A C13 H13B 109.5
N1 C13 H13C 109.5
H13A C13 H13C 109.5
H13B C13 H13C 109.5
N1 C14 H14A 109.5
N1 C14 H14B 109.5
H14A C14 H14B 109.5
N1 C14 H14C 109.5
H14A C14 H14C 109.5
H14B C14 H14C 109.5
C20 C15 C16 121.7(7)
C20 C15 S1 119.7(6)
C16 C15 S1 118.4(6)
C17 C16 C15 118.8(7)
C17 C16 H16 120.6
C15 C16 H16 120.6
C16 C17 C18 121.0(8)
C16 C17 H17 119.5
C18 C17 H17 119.5
C19 C18 C17 119.1(8)
C19 C18 C21 120.6(8)
C17 C18 C21 120.3(8)
C18 C19 C20 121.6(7)
C18 C19 H19 119.2
C20 C19 H19 119.2
C15 C20 C19 117.7(8)
C15 C20 H20 121.1
C19 C20 H20 121.1
C18 C21 H21A 109.5
C18 C21 H21B 109.5
H21A C21 H21B 109.5
C18 C21 H21C 109.5
H21A C21 H21C 109.5
H21B C21 H21C 109.5

loop_
_geom_bond_atom_site_label_1
_geom_bond_atom_site_label_2
_geom_bond_distance
Cr1 C2 1.811(10)
Cr1 C1 1.821(9)
Cr1 C3 1.823(11)
Cr1 C5 2.164(8)
Cr1 C9 2.178(8)
Cr1 C4 2.197(8)
Cr1 C7 2.208(7)
Cr1 C6 2.213(8)
Cr1 C8 2.220(8)
S1 O5 1.425(5)
S1 O6 1.430(6)
S1 O4 1.591(5)
S1 C15 1.743(8)
O1 C1 1.175(9)
O2 C2 1.167(10)
O3 C3 1.164(11)
O4 C12 1.456(8)
N1 C11 1.494(8)
N1 C13 1.497(9)
N1 C14 1.505(9)
N1 C10 1.533(9)
C4 C9 1.401(10)
C4 C5 1.404(11)
C4 C10 1.482(10)
C5 C6 1.378(11)
C5 H5 0.9500
C6 C7 1.419(11)
C6 H6 0.9500
C7 C8 1.399(11)
C7 H7 0.9500
C8 C9 1.400(11)
C8 H8 0.9500
C9 H9 0.9500
C10 H10A 0.9900
C10 H10B 0.9900
C11 C12 1.523(10)
C11 H11A 0.9900
C11 H11B 0.9900
C12 H12A 0.9900
C12 H12B 0.9900
C13 H13A 0.9800
C13 H13B 0.9800
C13 H13C 0.9800
C14 H14A 0.9800
C14 H14B 0.9800
C14 H14C 0.9800
C15 C20 1.386(10)
C15 C16 1.401(11)
C16 C17 1.373(11)
C16 H16 0.9500
C17 C18 1.391(11)
C17 H17 0.9500
C18 C19 1.382(11)
C18 C21 1.505(12)
C19 C20 1.396(11)
C19 H19 0.9500
C20 H20 0.9500
C21 H21A 0.9800
C21 H21B 0.9800
C21 H21C 0.9800

loop_
_geom_torsion_atom_site_label_1
_geom_torsion_atom_site_label_2
_geom_torsion_atom_site_label_3
_geom_torsion_atom_site_label_4
_geom_torsion
O5 S1 O4 C12 -165.3(5)
O6 S1 O4 C12 -38.3(6)
C15 S1 O4 C12 80.6(6)
C2 Cr1 C1 O1 142(74)
C3 Cr1 C1 O1 56(74)
C5 Cr1 C1 O1 -83(74)
C9 Cr1 C1 O1 -29(74)
C4 Cr1 C1 O1 -47(74)
C7 Cr1 C1 O1 -133(73)
C6 Cr1 C1 O1 -116(74)
C8 Cr1 C1 O1 -76(74)
C1 Cr1 C2 O2 -37(50)
C3 Cr1 C2 O2 51(50)
C5 Cr1 C2 O2 -122(50)
C9 Cr1 C2 O2 134(50)
C4 Cr1 C2 O2 -171(49)
C7 Cr1 C2 O2 -175(100)
C6 Cr1 C2 O2 -140(50)
C8 Cr1 C2 O2 152(50)
C2 Cr1 C3 O3 -46(38)
C1 Cr1 C3 O3 42(38)
C5 Cr1 C3 O3 126(38)
C9 Cr1 C3 O3 177(100)
C4 Cr1 C3 O3 142(38)
C7 Cr1 C3 O3 -129(38)
C6 Cr1 C3 O3 -174(100)
C8 Cr1 C3 O3 -149(38)
C2 Cr1 C4 C9 -68.5(17)
C1 Cr1 C4 C9 158.6(5)
C3 Cr1 C4 C9 67.7(5)
C5 Cr1 C4 C9 -130.2(6)
C7 Cr1 C4 C9 -65.1(5)
C6 Cr1 C4 C9 -102.1(5)
C8 Cr1 C4 C9 -28.7(5)
C2 Cr1 C4 C5 61.8(17)
C1 Cr1 C4 C5 -71.2(5)
C3 Cr1 C4 C5 -162.1(5)
C9 Cr1 C4 C5 130.2(6)
C7 Cr1 C4 C5 65.2(5)
C6 Cr1 C4 C5 28.1(4)
C8 Cr1 C4 C5 101.5(5)
C2 Cr1 C4 C10 177.8(14)
C1 Cr1 C4 C10 44.9(7)
C3 Cr1 C4 C10 -46.0(7)
C5 Cr1 C4 C10 116.1(8)
C9 Cr1 C4 C10 -113.7(9)
C7 Cr1 C4 C10 -178.8(7)
C6 Cr1 C4 C10 144.2(7)
C8 Cr1 C4 C10 -142.4(7)
C9 C4 C5 C6 -2.1(11)
C10 C4 C5 C6 -175.7(7)
Cr1 C4 C5 C6 -56.2(7)
C9 C4 C5 Cr1 54.1(6)
C10 C4 C5 Cr1 -119.5(7)
C2 Cr1 C5 C6 -30.7(7)
C1 Cr1 C5 C6 -115.4(5)
C3 Cr1 C5 C6 160.0(6)
C9 Cr1 C5 C6 103.1(5)
C4 Cr1 C5 C6 133.3(7)
C7 Cr1 C5 C6 29.6(5)
C8 Cr1 C5 C6 66.1(5)
C2 Cr1 C5 C4 -164.0(5)
C1 Cr1 C5 C4 111.3(5)
C3 Cr1 C5 C4 26.7(7)
C9 Cr1 C5 C4 -30.2(4)
C7 Cr1 C5 C4 -103.7(5)
C6 Cr1 C5 C4 -133.3(7)
C8 Cr1 C5 C4 -67.2(4)
C4 C5 C6 C7 2.3(12)
Cr1 C5 C6 C7 -53.5(6)
C4 C5 C6 Cr1 55.7(7)
C2 Cr1 C6 C5 158.4(5)
C1 Cr1 C6 C5 67.6(5)
C3 Cr1 C6 C5 -76.1(16)
C9 Cr1 C6 C5 -65.9(5)
C4 Cr1 C6 C5 -28.8(5)
C7 Cr1 C6 C5 -131.8(7)
C8 Cr1 C6 C5 -102.7(5)
C2 Cr1 C6 C7 -69.8(5)
C1 Cr1 C6 C7 -160.6(5)
C3 Cr1 C6 C7 55.7(17)
C5 Cr1 C6 C7 131.8(7)
C9 Cr1 C6 C7 65.9(5)
C4 Cr1 C6 C7 103.0(5)
C8 Cr1 C6 C7 29.1(5)
C5 C6 C7 C8 -2.3(11)
Cr1 C6 C7 C8 -55.1(7)
C5 C6 C7 Cr1 52.8(6)
C2 Cr1 C7 C8 -114.9(5)
C1 Cr1 C7 C8 160.3(5)
C3 Cr1 C7 C8 -32.6(7)
C5 Cr1 C7 C8 102.8(5)
C9 Cr1 C7 C8 29.0(5)
C4 Cr1 C7 C8 65.8(5)
C6 Cr1 C7 C8 131.8(7)
C2 Cr1 C7 C6 113.2(5)
C1 Cr1 C7 C6 28.5(7)
C3 Cr1 C7 C6 -164.4(6)
C5 Cr1 C7 C6 -29.0(5)
C9 Cr1 C7 C6 -102.8(5)
C4 Cr1 C7 C6 -66.0(5)
C8 Cr1 C7 C6 -131.8(7)
C6 C7 C8 C9 2.3(12)
Cr1 C7 C8 C9 -52.6(7)
C6 C7 C8 Cr1 54.8(7)
C2 Cr1 C8 C7 68.2(6)
C1 Cr1 C8 C7 -72.2(16)
C3 Cr1 C8 C7 156.7(5)
C5 Cr1 C8 C7 -66.0(5)
C9 Cr1 C8 C7 -132.3(7)
C4 Cr1 C8 C7 -103.5(5)
C6 Cr1 C8 C7 -29.5(5)
C2 Cr1 C8 C9 -159.4(5)
C1 Cr1 C8 C9 60.1(17)
C3 Cr1 C8 C9 -71.0(6)
C5 Cr1 C8 C9 66.4(5)
C4 Cr1 C8 C9 28.9(5)
C7 Cr1 C8 C9 132.3(7)
C6 Cr1 C8 C9 102.8(5)
C7 C8 C9 C4 -2.2(12)
Cr1 C8 C9 C4 -55.4(7)
C7 C8 C9 Cr1 53.2(7)
C5 C4 C9 C8 2.1(11)
C10 C4 C9 C8 175.8(7)
Cr1 C4 C9 C8 55.8(7)
C5 C4 C9 Cr1 -53.8(6)
C10 C4 C9 Cr1 119.9(7)
C2 Cr1 C9 C8 29.9(7)
C1 Cr1 C9 C8 -162.9(6)
C3 Cr1 C9 C8 111.6(6)
C5 Cr1 C9 C8 -102.3(5)
C4 Cr1 C9 C8 -132.7(7)
C7 Cr1 C9 C8 -28.8(5)
C6 Cr1 C9 C8 -66.0(5)
C2 Cr1 C9 C4 162.6(5)
C1 Cr1 C9 C4 -30.2(7)
C3 Cr1 C9 C4 -115.7(5)
C5 Cr1 C9 C4 30.4(4)
C7 Cr1 C9 C4 103.9(5)
C6 Cr1 C9 C4 66.7(5)
C8 Cr1 C9 C4 132.7(7)
C9 C4 C10 N1 95.5(9)
C5 C4 C10 N1 -91.2(9)
Cr1 C4 C10 N1 -178.2(5)
C11 N1 C10 C4 -59.4(8)
C13 N1 C10 C4 -179.4(6)
C14 N1 C10 C4 62.8(8)
C13 N1 C11 C12 -50.7(8)
C14 N1 C11 C12 69.8(8)
C10 N1 C11 C12 -169.0(6)
S1 O4 C12 C11 141.1(5)
N1 C11 C12 O4 -170.3(6)
O5 S1 C15 C20 152.3(6)
O6 S1 C15 C20 19.3(7)
O4 S1 C15 C20 -98.4(6)
O5 S1 C15 C16 -22.4(7)
O6 S1 C15 C16 -155.4(6)
O4 S1 C15 C16 86.9(6)
C20 C15 C16 C17 0.4(11)
S1 C15 C16 C17 175.0(6)
C15 C16 C17 C18 -2.1(12)
C16 C17 C18 C19 2.8(12)
C16 C17 C18 C21 -177.4(8)
C17 C18 C19 C20 -1.8(12)
C21 C18 C19 C20 178.4(7)
C16 C15 C20 C19 0.5(11)
S1 C15 C20 C19 -174.0(6)
C18 C19 C20 C15 0.2(12)
